data_4305290
loop_
_publ_author_name
'Ravi Shankar'
'Atul Pratap Singh'
'Archana Jain'
'Mary F. Mahon'
'Kieran C. Molloy'

_publ_section_title
;
Synthesis, Characterization, and Structural Studies of Mixed-Ligand
Diorganotin Esters, [R2Sn(OP(O)(OH)Ph)(OS(O)2R1)]n [R =n-Bu, R1= Me (1), n-Pr
(2); R = Et, R1= Me (3)] with 1D and 3D Coordination Polymeric Motifs
;
_journal_name_full 'Inorganic Chemistry'
_journal_page_first 5930
_journal_page_last 5935
_journal_paper_doi 10.1021/ic8002433
_journal_volume 47
_journal_year 2008
_chemical_formula_moiety 'C17 H31 O6 P S Sn'
_chemical_formula_sum 'C17 H31 O6 P S Sn'
_chemical_formula_weight 513.14
_chemical_name_systematic
;
 ?
;
_space_group_IT_number 14
_symmetry_cell_setting monoclinic
_symmetry_space_group_name_Hall '-P 2ybc'
_symmetry_space_group_name_H-M 'P 1 21/c 1'
_atom_sites_solution_hydrogens geom
_atom_sites_solution_primary direct
_atom_sites_solution_secondary difmap
_audit_creation_method SHELXL-97
_cell_angle_alpha 90.00
_cell_angle_beta 97.3380(10)
_cell_angle_gamma 90.00
_cell_formula_units_Z 4
_cell_length_a 9.8494(2)
_cell_length_b 14.0400(3)
_cell_length_c 16.3432(4)
_cell_measurement_reflns_used 23932
_cell_measurement_temperature 150(2)
_cell_measurement_theta_max 27.485
_cell_measurement_theta_min 2.910
_cell_volume 2241.52(9)
_computing_cell_refinement 'HKL Scalepack (Otwinski & Minor, 1997)'
_computing_data_collection 'Collect (Nonius BV, 1997-2000)'
_computing_data_reduction
;
 DENZO-SCALEPACK Z. Otwinowski and W. Minor, " 
 Processing of X-ray Diffraction Data Collected in Oscillation Mode ", 
 Methods in Enzymology, Volume 276: Macromolecular Crystallography, 
 part A, p.307-326, 1997,C.W. Carter, Jr. & R. M. Sweet, Eds., Academic Press.
;
_computing_molecular_graphics 'ORTEP3 for Windows - Farrugia, L. J. J. Appl. Crystallogr. 1997, 30, 565'
_computing_publication_material
;
 'WinGX publication routines, Farrugia, 
 L. J., J. Appl. Crystallogr., 1999, 32, 837-838
;
_computing_structure_refinement
;
 SHELXL97 -Program for Crystal Structure Analysis (Release 97-2). 
 Sheldrick, G.M., Instit\"ut f\"ur Anorganische Chemie der Universit\"at, 
 Tammanstrasse 4, D-3400 G\"ottingen, Germany, 1998 
;
_computing_structure_solution
; 
 SIR97- Altomare A., Burla M.C., Camalli M., Cascarano G.L., Giacovazzo C. , 
 Guagliardi A., Moliterni A.G.G., Polidori G.,Spagna R. 
 (1999) J. Appl. Cryst. 32, 115-119
;
_diffrn_ambient_temperature 150(2)
_diffrn_measured_fraction_theta_full 0.997
_diffrn_measured_fraction_theta_max 0.997
_diffrn_measurement_device_type 'Nonius Kappa CCD'
_diffrn_measurement_method '160 1.9 degree images with \w scans'
_diffrn_radiation_monochromator graphite
_diffrn_radiation_source 'fine-focus sealed tube'
_diffrn_radiation_type MoK\a
_diffrn_radiation_wavelength 0.71073
_diffrn_reflns_av_R_equivalents 0.0541
_diffrn_reflns_av_sigmaI/netI 0.0404
_diffrn_reflns_limit_h_max 12
_diffrn_reflns_limit_h_min -12
_diffrn_reflns_limit_k_max 18
_diffrn_reflns_limit_k_min -18
_diffrn_reflns_limit_l_max 20
_diffrn_reflns_limit_l_min -21
_diffrn_reflns_number 27896
_diffrn_reflns_theta_full 27.49
_diffrn_reflns_theta_max 27.49
_diffrn_reflns_theta_min 2.95
_diffrn_standards_decay_% 0
_diffrn_standards_number 0
_exptl_absorpt_coefficient_mu 1.332
_exptl_absorpt_correction_type none
_exptl_crystal_colour colourless
_exptl_crystal_density_diffrn 1.521
_exptl_crystal_density_method 'not measured'
_exptl_crystal_description block
_exptl_crystal_F_000 1048
_exptl_crystal_size_max 0.13
_exptl_crystal_size_mid 0.13
_exptl_crystal_size_min 0.13
_refine_diff_density_max 0.945
_refine_diff_density_min -0.953
_refine_diff_density_rms 0.096
_refine_ls_extinction_method none
_refine_ls_goodness_of_fit_ref 1.094
_refine_ls_hydrogen_treatment mixed
_refine_ls_matrix_type full
_refine_ls_number_parameters 268
_refine_ls_number_reflns 5127
_refine_ls_number_restraints 1
_refine_ls_restrained_S_all 1.094
_refine_ls_R_factor_all 0.0509
_refine_ls_R_factor_gt 0.0344
_refine_ls_shift/su_max 0.001
_refine_ls_shift/su_mean 0.000
_refine_ls_structure_factor_coef Fsqd
_refine_ls_weighting_details 'calc w=1/[\s^2^(Fo^2^)+(0.0337P)^2^+1.3085P] where P=(Fo^2^+2Fc^2^)/3'
_refine_ls_weighting_scheme calc
_refine_ls_wR_factor_gt 0.0744
_refine_ls_wR_factor_ref 0.0811
_reflns_number_gt 4099
_reflns_number_total 5127
_reflns_threshold_expression >2sigma(I)
_cod_data_source_file ic8002433-file007_2.cif
_cod_data_source_block k07kcm50
_cod_database_code 4305290

loop_
_symmetry_equiv_pos_as_xyz
'x, y, z'
'-x, y+1/2, -z+1/2'
'-x, -y, -z'
'x, -y-1/2, z-1/2'

loop_
_atom_site_label
_atom_site_type_symbol
_atom_site_fract_x
_atom_site_fract_y
_atom_site_fract_z
_atom_site_U_iso_or_equiv
_atom_site_adp_type
_atom_site_occupancy
_atom_site_symmetry_multiplicity
_atom_site_calc_flag
_atom_site_refinement_flags
_atom_site_disorder_assembly
_atom_site_disorder_group
Sn Sn 0.752528(18) 0.481930(15) 0.538797(12) 0.02731(8) Uani 1 1 d . . .
S S 0.50261(7) 0.38922(5) 0.36115(5) 0.02843(16) Uani 1 1 d . . .
P P 1.05723(7) 0.58641(5) 0.61322(5) 0.02566(16) Uani 1 1 d . . .
O1 O 0.9241(2) 0.53323(15) 0.61362(13) 0.0287(4) Uani 1 1 d . . .
O2 O 1.1589(2) 0.53622(16) 0.68128(13) 0.0314(5) Uani 1 1 d D . .
H2 H 1.240(2) 0.547(3) 0.681(3) 0.053(12) Uiso 1 1 d D . .
O3 O 1.1126(2) 0.58973(14) 0.53119(12) 0.0281(4) Uani 1 1 d . . .
O4 O 0.5798(2) 0.39245(18) 0.44330(14) 0.0400(5) Uani 1 1 d . A .
O5 O 0.3669(2) 0.4281(2) 0.35863(15) 0.0507(7) Uani 1 1 d . . .
O6 O 0.5779(2) 0.4284(2) 0.29861(15) 0.0510(7) Uani 1 1 d . A .
C1 C 0.6948(3) 0.5978(2) 0.4586(2) 0.0344(7) Uani 1 1 d . . .
H1A H 0.6980 0.5760 0.4013 0.041 Uiso 1 1 calc R . .
H1B H 0.5984 0.6140 0.4637 0.041 Uiso 1 1 calc R . .
C2 C 0.7785(4) 0.6875(2) 0.4717(2) 0.0433(8) Uani 1 1 d . . .
H2A H 0.8724 0.6750 0.4588 0.052 Uiso 1 1 calc R . .
H2B H 0.7849 0.7067 0.5304 0.052 Uiso 1 1 calc R . .
C3 C 0.7147(5) 0.7692(3) 0.4170(3) 0.0646(12) Uani 1 1 d . . .
H3A H 0.7064 0.7490 0.3585 0.077 Uiso 1 1 calc R . .
H3B H 0.6214 0.7820 0.4307 0.077 Uiso 1 1 calc R . .
C4 C 0.7975(8) 0.8605(4) 0.4271(5) 0.123(3) Uani 1 1 d . . .
H4A H 0.8024 0.8827 0.4843 0.184 Uiso 1 1 calc R . .
H4B H 0.7534 0.9093 0.3899 0.184 Uiso 1 1 calc R . .
H4C H 0.8902 0.8484 0.4137 0.184 Uiso 1 1 calc R . .
C5 C 0.7142(3) 0.3678(2) 0.61695(19) 0.0351(7) Uani 1 1 d . . .
H5A H 0.7625 0.3803 0.6728 0.042 Uiso 1 1 calc R . .
H5B H 0.6149 0.3655 0.6212 0.042 Uiso 1 1 calc R . .
C6 C 0.7588(4) 0.2715(2) 0.5881(2) 0.0388(8) Uani 1 1 d . . .
H6A H 0.8592 0.2724 0.5874 0.047 Uiso 1 1 calc R . .
H6B H 0.7154 0.2609 0.5308 0.047 Uiso 1 1 calc R . .
C7 C 0.7230(4) 0.1883(3) 0.6412(2) 0.0484(9) Uani 1 1 d . . .
H7A H 0.7678 0.1976 0.6984 0.058 Uiso 1 1 calc R . .
H7B H 0.6228 0.1871 0.6424 0.058 Uiso 1 1 calc R . .
C8 C 0.7682(6) 0.0937(3) 0.6088(3) 0.0739(14) Uani 1 1 d . . .
H8A H 0.7151 0.0803 0.5552 0.111 Uiso 1 1 calc R . .
H8B H 0.7530 0.0430 0.6478 0.111 Uiso 1 1 calc R . .
H8C H 0.8658 0.0968 0.6025 0.111 Uiso 1 1 calc R . .
C9 C 1.0337(3) 0.7063(2) 0.64600(19) 0.0319(7) Uani 1 1 d . . .
C10 C 0.9566(4) 0.7239(3) 0.7096(2) 0.0438(8) Uani 1 1 d . . .
H10 H 0.9149 0.6727 0.7350 0.053 Uiso 1 1 calc R . .
C11 C 0.9405(4) 0.8176(3) 0.7362(3) 0.0533(10) Uani 1 1 d . . .
H11 H 0.8881 0.8297 0.7800 0.064 Uiso 1 1 calc R . .
C12 C 0.9993(4) 0.8914(3) 0.7000(3) 0.0539(10) Uani 1 1 d . . .
H12 H 0.9883 0.9547 0.7185 0.065 Uiso 1 1 calc R . .
C13 C 1.0742(6) 0.8740(3) 0.6370(3) 0.0730(14) Uani 1 1 d . . .
H13 H 1.1145 0.9256 0.6112 0.088 Uiso 1 1 calc R . .
C14 C 1.0918(5) 0.7814(3) 0.6104(3) 0.0589(11) Uani 1 1 d . . .
H14 H 1.1450 0.7702 0.5668 0.071 Uiso 1 1 calc R . .
C15 C 0.5131(10) 0.2705(7) 0.3298(7) 0.051(2) Uani 0.50 1 d P A 1
H15A H 0.4619 0.2633 0.2739 0.061 Uiso 0.50 1 calc PR A 1
H15B H 0.6101 0.2546 0.3262 0.061 Uiso 0.50 1 calc PR A 1
C16 C 0.4573(9) 0.2016(6) 0.3869(7) 0.065(3) Uani 0.50 1 d P A 1
H16A H 0.3564 0.2080 0.3808 0.079 Uiso 0.50 1 calc PR A 1
H16B H 0.4929 0.2186 0.4445 0.079 Uiso 0.50 1 calc PR A 1
C17 C 0.493(2) 0.0974(11) 0.3719(11) 0.109(6) Uani 0.50 1 d P A 1
H17A H 0.4697 0.0581 0.4175 0.163 Uiso 0.50 1 calc PR A 1
H17B H 0.5917 0.0921 0.3685 0.163 Uiso 0.50 1 calc PR A 1
H17C H 0.4418 0.0755 0.3201 0.163 Uiso 0.50 1 calc PR A 1
C15A C 0.4472(11) 0.2699(7) 0.3406(6) 0.050(2) Uani 0.50 1 d P A 2
H15C H 0.3926 0.2491 0.3842 0.060 Uiso 0.50 1 calc PR A 2
H15D H 0.3868 0.2682 0.2873 0.060 Uiso 0.50 1 calc PR A 2
C16A C 0.5638(11) 0.2003(6) 0.3369(7) 0.071(3) Uani 0.50 1 d P A 2
H16C H 0.6187 0.2196 0.2929 0.085 Uiso 0.50 1 calc PR A 2
H16D H 0.6244 0.2003 0.3901 0.085 Uiso 0.50 1 calc PR A 2
C17A C 0.506(2) 0.1020(9) 0.3191(11) 0.111(6) Uani 0.50 1 d P A 2
H17D H 0.5805 0.0556 0.3225 0.167 Uiso 0.50 1 calc PR A 2
H17E H 0.4544 0.1006 0.2637 0.167 Uiso 0.50 1 calc PR A 2
H17F H 0.4443 0.0858 0.3598 0.167 Uiso 0.50 1 calc PR A 2

loop_
_atom_site_aniso_label
_atom_site_aniso_U_11
_atom_site_aniso_U_22
_atom_site_aniso_U_33
_atom_site_aniso_U_23
_atom_site_aniso_U_13
_atom_site_aniso_U_12
Sn 0.02112(11) 0.03875(13) 0.02232(12) 0.00160(9) 0.00376(7) -0.00024(8)
S 0.0232(3) 0.0325(4) 0.0288(4) -0.0062(3) 0.0007(3) 0.0016(3)
P 0.0221(3) 0.0327(4) 0.0223(4) -0.0018(3) 0.0034(3) -0.0008(3)
O1 0.0235(10) 0.0378(12) 0.0252(11) -0.0028(9) 0.0044(8) -0.0030(8)
O2 0.0232(11) 0.0428(13) 0.0279(12) 0.0027(9) 0.0017(9) -0.0007(9)
O3 0.0275(10) 0.0338(11) 0.0241(11) -0.0006(8) 0.0069(8) -0.0001(8)
O4 0.0304(11) 0.0599(15) 0.0275(12) 0.0010(10) -0.0045(9) -0.0067(10)
O5 0.0316(12) 0.086(2) 0.0354(14) 0.0047(13) 0.0079(10) 0.0250(12)
O6 0.0270(12) 0.098(2) 0.0281(13) 0.0017(13) 0.0033(9) -0.0074(12)
C1 0.0310(16) 0.0431(18) 0.0285(17) 0.0015(13) 0.0014(12) 0.0086(13)
C2 0.0457(19) 0.0378(18) 0.044(2) 0.0037(16) -0.0030(16) 0.0082(15)
C3 0.081(3) 0.041(2) 0.065(3) 0.011(2) -0.017(2) 0.017(2)
C4 0.156(6) 0.041(3) 0.154(7) 0.033(3) -0.043(5) -0.007(3)
C5 0.0304(15) 0.054(2) 0.0215(16) 0.0031(14) 0.0044(12) -0.0099(14)
C6 0.0453(19) 0.0428(19) 0.0285(18) 0.0072(14) 0.0048(14) -0.0087(15)
C7 0.054(2) 0.056(2) 0.034(2) 0.0137(17) -0.0007(16) -0.0183(18)
C8 0.115(4) 0.051(3) 0.055(3) 0.012(2) 0.005(3) -0.018(3)
C9 0.0323(16) 0.0361(17) 0.0273(17) -0.0046(13) 0.0031(12) 0.0025(13)
C10 0.046(2) 0.045(2) 0.043(2) -0.0098(16) 0.0145(16) 0.0028(16)
C11 0.058(2) 0.058(2) 0.045(2) -0.0172(19) 0.0118(18) 0.0133(19)
C12 0.074(3) 0.040(2) 0.046(2) -0.0157(17) -0.001(2) 0.0096(19)
C13 0.124(4) 0.037(2) 0.065(3) -0.012(2) 0.036(3) -0.014(2)
C14 0.089(3) 0.038(2) 0.057(3) -0.0124(18) 0.038(2) -0.012(2)
C15 0.039(5) 0.045(5) 0.071(6) -0.018(4) 0.015(5) 0.012(4)
C16 0.052(5) 0.046(5) 0.099(8) -0.014(5) 0.010(5) -0.009(4)
C17 0.143(13) 0.062(8) 0.131(15) -0.012(10) 0.054(14) -0.027(7)
C15A 0.053(6) 0.047(5) 0.056(6) -0.011(4) 0.025(5) -0.007(5)
C16A 0.088(7) 0.042(5) 0.087(7) -0.011(5) 0.029(6) 0.006(5)
C17A 0.182(16) 0.035(6) 0.116(13) -0.024(8) 0.018(13) -0.031(7)

loop_
_atom_type_symbol
_atom_type_description
_atom_type_scat_dispersion_real
_atom_type_scat_dispersion_imag
_atom_type_scat_source
C C 0.0033 0.0016 'International Tables Vol C Tables 4.2.6.8 and 6.1.1.4'
H H 0.0000 0.0000 'International Tables Vol C Tables 4.2.6.8 and 6.1.1.4'
O O 0.0106 0.0060 'International Tables Vol C Tables 4.2.6.8 and 6.1.1.4'
S S 0.1246 0.1234 'International Tables Vol C Tables 4.2.6.8 and 6.1.1.4'
P P 0.1023 0.0942 'International Tables Vol C Tables 4.2.6.8 and 6.1.1.4'
Sn Sn -0.6537 1.4246 'International Tables Vol C Tables 4.2.6.8 and 6.1.1.4'

loop_
_geom_angle_atom_site_label_1
_geom_angle_atom_site_label_2
_geom_angle_atom_site_label_3
_geom_angle
_geom_angle_site_symmetry_1
_geom_angle_site_symmetry_3
_geom_angle_publ_flag
O1 Sn C5 95.82(10) . . ?
O1 Sn O3 87.91(8) . 3_766 ?
C5 Sn O3 97.99(10) . 3_766 ?
O1 Sn C1 103.36(11) . . ?
C5 Sn C1 154.26(12) . . ?
O3 Sn C1 99.69(10) 3_766 . ?
O1 Sn O4 167.91(8) . . ?
C5 Sn O4 80.57(10) . . ?
O3 Sn O4 81.23(8) 3_766 . ?
C1 Sn O4 83.80(11) . . ?
O1 Sn O5 81.27(8) . 3_666 ?
C5 Sn O5 80.95(11) . 3_666 ?
O3 Sn O5 168.94(8) 3_766 3_666 ?
C1 Sn O5 85.12(11) . 3_666 ?
O4 Sn O5 109.31(8) . 3_666 ?
O5 S O6 113.15(16) . . ?
O5 S O4 112.82(15) . . ?
O6 S O4 112.67(14) . . ?
O5 S C15 116.2(3) . . ?
O6 S C15 95.8(4) . . ?
O4 S C15 104.9(4) . . ?
O5 S C15A 95.2(4) . . ?
O6 S C15A 113.4(3) . . ?
O4 S C15A 108.3(4) . . ?
O1 P O3 115.54(12) . . ?
O1 P O2 104.55(12) . . ?
O3 P O2 111.95(12) . . ?
O1 P C9 108.53(13) . . ?
O3 P C9 108.16(13) . . ?
O2 P C9 107.82(14) . . ?
P O1 Sn 143.91(13) . . ?
P O2 H2 116(3) . . ?
P O3 Sn 141.98(13) . 3_766 ?
S O4 Sn 145.67(15) . . ?
S O5 Sn 133.23(15) . 3_666 ?
C2 C1 Sn 117.1(2) . . ?
C2 C1 H1A 108.0 . . ?
Sn C1 H1A 108.0 . . ?
C2 C1 H1B 108.0 . . ?
Sn C1 H1B 108.0 . . ?
H1A C1 H1B 107.3 . . ?
C1 C2 C3 111.5(3) . . ?
C1 C2 H2A 109.3 . . ?
C3 C2 H2A 109.3 . . ?
C1 C2 H2B 109.3 . . ?
C3 C2 H2B 109.3 . . ?
H2A C2 H2B 108.0 . . ?
C4 C3 C2 113.1(4) . . ?
C4 C3 H3A 109.0 . . ?
C2 C3 H3A 109.0 . . ?
C4 C3 H3B 109.0 . . ?
C2 C3 H3B 109.0 . . ?
H3A C3 H3B 107.8 . . ?
C3 C4 H4A 109.5 . . ?
C3 C4 H4B 109.5 . . ?
H4A C4 H4B 109.5 . . ?
C3 C4 H4C 109.5 . . ?
H4A C4 H4C 109.5 . . ?
H4B C4 H4C 109.5 . . ?
C6 C5 Sn 114.0(2) . . ?
C6 C5 H5A 108.7 . . ?
Sn C5 H5A 108.7 . . ?
C6 C5 H5B 108.7 . . ?
Sn C5 H5B 108.7 . . ?
H5A C5 H5B 107.6 . . ?
C5 C6 C7 114.2(3) . . ?
C5 C6 H6A 108.7 . . ?
C7 C6 H6A 108.7 . . ?
C5 C6 H6B 108.7 . . ?
C7 C6 H6B 108.7 . . ?
H6A C6 H6B 107.6 . . ?
C8 C7 C6 111.9(3) . . ?
C8 C7 H7A 109.2 . . ?
C6 C7 H7A 109.2 . . ?
C8 C7 H7B 109.2 . . ?
C6 C7 H7B 109.2 . . ?
H7A C7 H7B 107.9 . . ?
C7 C8 H8A 109.5 . . ?
C7 C8 H8B 109.5 . . ?
H8A C8 H8B 109.5 . . ?
C7 C8 H8C 109.5 . . ?
H8A C8 H8C 109.5 . . ?
H8B C8 H8C 109.5 . . ?
C14 C9 C10 118.8(3) . . ?
C14 C9 P 121.4(3) . . ?
C10 C9 P 119.8(3) . . ?
C9 C10 C11 119.7(4) . . ?
C9 C10 H10 120.1 . . ?
C11 C10 H10 120.1 . . ?
C12 C11 C10 120.6(4) . . ?
C12 C11 H11 119.7 . . ?
C10 C11 H11 119.7 . . ?
C11 C12 C13 119.6(4) . . ?
C11 C12 H12 120.2 . . ?
C13 C12 H12 120.2 . . ?
C12 C13 C14 120.4(4) . . ?
C12 C13 H13 119.8 . . ?
C14 C13 H13 119.8 . . ?
C9 C14 C13 120.9(4) . . ?
C9 C14 H14 119.6 . . ?
C13 C14 H14 119.6 . . ?
C16 C15 S 113.1(7) . . ?
C16 C15 H15A 109.0 . . ?
S C15 H15A 109.0 . . ?
C16 C15 H15B 109.0 . . ?
S C15 H15B 109.0 . . ?
H15A C15 H15B 107.8 . . ?
C15 C16 C17 113.9(9) . . ?
C15 C16 H16A 108.8 . . ?
C17 C16 H16A 108.8 . . ?
C15 C16 H16B 108.8 . . ?
C17 C16 H16B 108.8 . . ?
H16A C16 H16B 107.7 . . ?
C16 C17 H17A 109.5 . . ?
C16 C17 H17B 109.5 . . ?
H17A C17 H17B 109.5 . . ?
C16 C17 H17C 109.5 . . ?
H17A C17 H17C 109.5 . . ?
H17B C17 H17C 109.5 . . ?
C16A C15A S 113.5(7) . . ?
C16A C15A H15C 108.9 . . ?
S C15A H15C 108.9 . . ?
C16A C15A H15D 108.9 . . ?
S C15A H15D 108.9 . . ?
H15C C15A H15D 107.7 . . ?
C17A C16A C15A 109.1(11) . . ?
C17A C16A H16C 109.9 . . ?
C15A C16A H16C 109.9 . . ?
C17A C16A H16D 109.9 . . ?
C15A C16A H16D 109.9 . . ?
H16C C16A H16D 108.3 . . ?
C16A C17A H17D 109.5 . . ?
C16A C17A H17E 109.5 . . ?
H17D C17A H17E 109.5 . . ?
C16A C17A H17F 109.5 . . ?
H17D C17A H17F 109.5 . . ?
H17E C17A H17F 109.5 . . ?

loop_
_geom_bond_atom_site_label_1
_geom_bond_atom_site_label_2
_geom_bond_distance
_geom_bond_site_symmetry_2
_geom_bond_publ_flag
Sn O1 2.084(2) . ?
Sn C5 2.113(3) . ?
Sn O3 2.1150(19) 3_766 ?
Sn C1 2.120(3) . ?
Sn O4 2.496(2) . ?
Sn O5 2.508(2) 3_666 ?
S O5 1.440(2) . ?
S O6 1.446(3) . ?
S O4 1.457(2) . ?
S C15 1.751(9) . ?
S C15A 1.781(9) . ?
P O1 1.510(2) . ?
P O3 1.511(2) . ?
P O2 1.566(2) . ?
P C9 1.790(3) . ?
O2 H2 0.811(19) . ?
O3 Sn 2.1150(19) 3_766 ?
O5 Sn 2.508(2) 3_666 ?
C1 C2 1.506(5) . ?
C1 H1A 0.9900 . ?
C1 H1B 0.9900 . ?
C2 C3 1.539(5) . ?
C2 H2A 0.9900 . ?
C2 H2B 0.9900 . ?
C3 C4 1.516(7) . ?
C3 H3A 0.9900 . ?
C3 H3B 0.9900 . ?
C4 H4A 0.9800 . ?
C4 H4B 0.9800 . ?
C4 H4C 0.9800 . ?
C5 C6 1.515(5) . ?
C5 H5A 0.9900 . ?
C5 H5B 0.9900 . ?
C6 C7 1.522(5) . ?
C6 H6A 0.9900 . ?
C6 H6B 0.9900 . ?
C7 C8 1.518(6) . ?
C7 H7A 0.9900 . ?
C7 H7B 0.9900 . ?
C8 H8A 0.9800 . ?
C8 H8B 0.9800 . ?
C8 H8C 0.9800 . ?
C9 C14 1.366(5) . ?
C9 C10 1.385(4) . ?
C10 C11 1.402(5) . ?
C10 H10 0.9500 . ?
C11 C12 1.358(6) . ?
C11 H11 0.9500 . ?
C12 C13 1.363(6) . ?
C12 H12 0.9500 . ?
C13 C14 1.390(5) . ?
C13 H13 0.9500 . ?
C14 H14 0.9500 . ?
C15 C16 1.498(14) . ?
C15 H15A 0.9900 . ?
C15 H15B 0.9900 . ?
C16 C17 1.532(18) . ?
C16 H16A 0.9900 . ?
C16 H16B 0.9900 . ?
C17 H17A 0.9800 . ?
C17 H17B 0.9800 . ?
C17 H17C 0.9800 . ?
C15A C16A 1.515(13) . ?
C15A H15C 0.9900 . ?
C15A H15D 0.9900 . ?
C16A C17A 1.508(15) . ?
C16A H16C 0.9900 . ?
C16A H16D 0.9900 . ?
C17A H17D 0.9800 . ?
C17A H17E 0.9800 . ?
C17A H17F 0.9800 . ?
